data_1503633
loop_
_publ_author_name
'He, Haiyang'
'Morely, Jennifer E.'
'Silva-Lopez, Elsa'
'Bottenus, Brienne'
'Montajano, Maribel'
'Fugate, Glenn A.'
'Twamley, Brendan'
'Benny, Paul D.'

_publ_section_title
;
 Synthesis and characterization of nonsteroidal-linked M(CO)(3)+ (M =
 99mTc, Re) compounds based on the androgen receptor targeting molecule
 flutamide.
;
_journal_issue 1
_journal_name_full 'Bioconjugate chemistry'
_journal_page_first 78
_journal_page_last 86
_journal_paper_doi 10.1021/bc8003183
_journal_volume 20
_journal_year 2009
_chemical_formula_moiety 'C21 H13 F3 N5 O8 Re, C3 H6 O'
_chemical_formula_sum 'C24 H19 F3 N5 O9 Re'
_chemical_formula_weight 764.64
_chemical_name_common '[R1R2Re(CO)3] + acetone'
_space_group_IT_number 15
_symmetry_cell_setting monoclinic
_symmetry_Int_Tables_number 15
_symmetry_space_group_name_Hall '-C 2yc'
_symmetry_space_group_name_H-M 'C 1 2/c 1'
_atom_sites_solution_hydrogens geom
_atom_sites_solution_primary direct
_atom_sites_solution_secondary difmap
_audit_creation_method SHELXL-97
_cell_angle_alpha 90.00
_cell_angle_beta 100.5910(10)
_cell_angle_gamma 90.00
_cell_formula_units_Z 8
_cell_length_a 19.0902(11)
_cell_length_b 14.6852(8)
_cell_length_c 20.6888(12)
_cell_measurement_reflns_used 9788
_cell_measurement_temperature 90(2)
_cell_measurement_theta_max 30.03
_cell_measurement_theta_min 2.51
_cell_volume 5701.2(6)
_computing_cell_refinement 'SAINT+  v. 7.23a (Bruker, 2006)'
_computing_data_collection 'SMART v. 5.632 (Bruker, 2006)'
_computing_data_reduction 'SAINT+  v. 7.23a (Bruker, 2006)'
_computing_molecular_graphics 'XP, SHELXTL  v. 6.14 (Bruker, 2003)'
_computing_publication_material 'XCIF, SHELXTL, v. 6.14 (Bruker, 2003)'
_computing_structure_refinement 'XL, SHELXTL  v. 6.14 (Bruker, 2003)'
_computing_structure_solution 'XS, SHELXTL  v. 6.14 (Bruker, 2003)'
_diffrn_ambient_temperature 90(2)
_diffrn_detector_area_resol_mean 8.3
_diffrn_measured_fraction_theta_full 1.000
_diffrn_measured_fraction_theta_max 1.000
_diffrn_measurement_device_type 'Bruker/Siemens SMART APEX'
_diffrn_measurement_method '\w scans'
_diffrn_radiation_monochromator graphite
_diffrn_radiation_probe x-ray
_diffrn_radiation_type MoK\a
_diffrn_radiation_wavelength 0.71073
_diffrn_reflns_av_R_equivalents 0.0260
_diffrn_reflns_av_sigmaI/netI 0.0175
_diffrn_reflns_limit_h_max 24
_diffrn_reflns_limit_h_min -24
_diffrn_reflns_limit_k_max 19
_diffrn_reflns_limit_k_min -19
_diffrn_reflns_limit_l_max 26
_diffrn_reflns_limit_l_min -26
_diffrn_reflns_number 42304
_diffrn_reflns_theta_full 27.50
_diffrn_reflns_theta_max 27.50
_diffrn_reflns_theta_min 1.76
_diffrn_source 'normal-focus sealed tube'
_diffrn_source_type 'Bruker SMART APEX'
_exptl_absorpt_coefficient_mu 4.341
_exptl_absorpt_correction_T_max 0.367
_exptl_absorpt_correction_T_min 0.290
_exptl_absorpt_correction_type multi-scan
_exptl_absorpt_process_details 'SADABS-2007/4 (Bruker, 2007)'
_exptl_crystal_colour yellow
_exptl_crystal_density_diffrn 1.782
_exptl_crystal_density_method 'not measured'
_exptl_crystal_description block
_exptl_crystal_F_000 2976
_exptl_crystal_size_max 0.34
_exptl_crystal_size_mid 0.25
_exptl_crystal_size_min 0.23
_refine_diff_density_max 1.817
_refine_diff_density_min -0.533
_refine_diff_density_rms 0.086
_refine_ls_extinction_method none
_refine_ls_goodness_of_fit_ref 1.040
_refine_ls_hydrogen_treatment constr
_refine_ls_matrix_type full
_refine_ls_number_parameters 384
_refine_ls_number_reflns 6552
_refine_ls_number_restraints 0
_refine_ls_restrained_S_all 1.040
_refine_ls_R_factor_all 0.0233
_refine_ls_R_factor_gt 0.0201
_refine_ls_shift/su_max 0.005
_refine_ls_shift/su_mean 0.000
_refine_ls_structure_factor_coef Fsqd
_refine_ls_weighting_details 'calc w=1/[\s^2^(Fo^2^)+(0.0249P)^2^+10.5525P] where P=(Fo^2^+2Fc^2^)/3'
_refine_ls_weighting_scheme calc
_refine_ls_wR_factor_gt 0.0478
_refine_ls_wR_factor_ref 0.0495
_reflns_number_gt 5949
_reflns_number_total 6552
_reflns_threshold_expression I>2\s(I)
_cod_data_source_file bc8003183_si_001.cif
_cod_data_source_block cmpd7
_cod_original_sg_symbol_H-M 'C 2/c'
_cod_database_code 1503633

loop_
_symmetry_equiv_pos_as_xyz
'x, y, z'
'-x, y, -z+1/2'
'x+1/2, y+1/2, z'
'-x+1/2, y+1/2, -z+1/2'
'-x, -y, -z'
'x, -y, z-1/2'
'-x+1/2, -y+1/2, -z'
'x+1/2, -y+1/2, z-1/2'

loop_
_atom_site_label
_atom_site_type_symbol
_atom_site_fract_x
_atom_site_fract_y
_atom_site_fract_z
_atom_site_U_iso_or_equiv
_atom_site_adp_type
_atom_site_occupancy
_atom_site_symmetry_multiplicity
_atom_site_calc_flag
_atom_site_refinement_flags
C1 C 0.74935(14) 0.51890(17) 0.54534(13) 0.0263(5) Uani 1 1 d .
C2 C 0.83597(14) 0.55051(19) 0.65946(13) 0.0273(5) Uani 1 1 d .
C3 C 0.75790(14) 0.3975(2) 0.64506(12) 0.0296(6) Uani 1 1 d .
C4 C 0.58401(12) 0.57619(16) 0.60074(11) 0.0205(5) Uani 1 1 d .
C5 C 0.62169(13) 0.66641(16) 0.61252(12) 0.0225(5) Uani 1 1 d .
C6 C 0.58513(14) 0.74780(17) 0.60870(14) 0.0297(6) Uani 1 1 d .
H6 H 0.5345 0.7486 0.5985 0.036 Uiso 1 1 calc R
C7 C 0.62327(15) 0.82861(18) 0.61992(15) 0.0357(6) Uani 1 1 d .
H7 H 0.5993 0.8855 0.6179 0.043 Uiso 1 1 calc R
C8 C 0.69716(15) 0.82423(18) 0.63419(15) 0.0351(6) Uani 1 1 d .
H8 H 0.7246 0.8785 0.6414 0.042 Uiso 1 1 calc R
C9 C 0.73044(14) 0.74063(18) 0.63776(13) 0.0287(6) Uani 1 1 d .
H9 H 0.7810 0.7384 0.6480 0.034 Uiso 1 1 calc R
C10 C 0.65877(13) 0.51637(16) 0.75772(12) 0.0209(5) Uani 1 1 d .
H10 H 0.6171 0.4915 0.7315 0.025 Uiso 1 1 calc R
C11 C 0.73233(13) 0.57060(18) 0.84274(12) 0.0263(5) Uani 1 1 d .
H11 H 0.7524 0.5904 0.8859 0.032 Uiso 1 1 calc R
C12 C 0.76425(13) 0.57090(18) 0.78938(12) 0.0263(5) Uani 1 1 d .
H12 H 0.8112 0.5918 0.7888 0.032 Uiso 1 1 calc R
C13 C 0.61064(13) 0.52234(15) 0.86124(12) 0.0210(5) Uani 1 1 d .
H13A H 0.5643 0.5436 0.8362 0.025 Uiso 1 1 calc R
H13B H 0.6221 0.5592 0.9019 0.025 Uiso 1 1 calc R
C14 C 0.60452(12) 0.42219(16) 0.87951(11) 0.0192(4) Uani 1 1 d .
C15 C 0.52570(12) 0.32508(15) 0.93282(11) 0.0197(4) Uani 1 1 d .
C16 C 0.46150(12) 0.32864(15) 0.95672(11) 0.0188(4) Uani 1 1 d .
H16 H 0.4387 0.3857 0.9593 0.023 Uiso 1 1 calc R
C17 C 0.43112(12) 0.25086(15) 0.97648(11) 0.0200(5) Uani 1 1 d .
C18 C 0.36300(13) 0.25979(16) 1.00289(12) 0.0235(5) Uani 1 1 d .
C19 C 0.46433(14) 0.16737(16) 0.96989(12) 0.0242(5) Uani 1 1 d .
C20 C 0.52619(15) 0.16213(17) 0.94487(13) 0.0283(5) Uani 1 1 d .
H20 H 0.5470 0.1045 0.9396 0.034 Uiso 1 1 calc R
C21 C 0.55820(14) 0.24106(16) 0.92733(12) 0.0260(5) Uani 1 1 d .
H21 H 0.6019 0.2378 0.9117 0.031 Uiso 1 1 calc R
C22 C 0.5000 0.3181(4) 0.7500 0.085(3) Uani 1 2 d S
C23 C 0.5589(4) 0.2667(3) 0.7281(2) 0.145(3) Uani 1 1 d .
H23A H 0.5852 0.3075 0.7036 0.217 Uiso 1 1 calc R
H23B H 0.5388 0.2161 0.6997 0.217 Uiso 1 1 calc R
H23C H 0.5913 0.2426 0.7666 0.217 Uiso 1 1 calc R
C24 C 1.0000 0.2291(3) 0.7500 0.0435(10) Uani 1 2 d S
C25 C 0.9352(2) 0.2823(3) 0.72094(18) 0.0628(11) Uani 1 1 d .
H25A H 0.8934 0.2422 0.7145 0.094 Uiso 1 1 calc R
H25B H 0.9413 0.3077 0.6785 0.094 Uiso 1 1 calc R
H25C H 0.9283 0.3320 0.7508 0.094 Uiso 1 1 calc R
F1 F 0.37394(8) 0.25653(10) 1.06869(7) 0.0306(3) Uani 1 1 d .
F2 F 0.31569(8) 0.19432(10) 0.98037(8) 0.0342(4) Uani 1 1 d .
F3 F 0.33092(8) 0.33960(10) 0.98618(8) 0.0301(3) Uani 1 1 d .
N1 N 0.69376(11) 0.66203(13) 0.62725(10) 0.0216(4) Uani 1 1 d .
N2 N 0.71777(11) 0.53612(13) 0.73589(10) 0.0194(4) Uani 1 1 d .
N3 N 0.66549(11) 0.53607(13) 0.82196(10) 0.0194(4) Uani 1 1 d .
N4 N 0.55206(10) 0.40885(13) 0.91506(10) 0.0210(4) Uani 1 1 d .
H4A H 0.5326 0.4581 0.9283 0.025 Uiso 1 1 calc R
N5 N 0.43600(12) 0.08191(14) 0.99145(12) 0.0308(5) Uani 1 1 d .
O1 O 0.75650(12) 0.51616(14) 0.49127(10) 0.0370(5) Uani 1 1 d .
O2 O 0.89602(10) 0.56803(16) 0.67365(10) 0.0381(5) Uani 1 1 d .
O3 O 0.76884(12) 0.31925(13) 0.65186(10) 0.0386(5) Uani 1 1 d .
O4 O 0.62416(9) 0.50573(11) 0.61109(8) 0.0215(3) Uani 1 1 d .
O5 O 0.51902(9) 0.57471(12) 0.58300(8) 0.0246(4) Uani 1 1 d .
O6 O 0.64192(9) 0.36303(11) 0.86271(8) 0.0241(4) Uani 1 1 d .
O7 O 0.42988(13) 0.01755(12) 0.95338(12) 0.0423(5) Uani 1 1 d .
O8 O 0.42191(12) 0.07897(13) 1.04707(10) 0.0400(5) Uani 1 1 d .
O9 O 0.5000 0.4014(2) 0.7500 0.0552(10) Uani 1 2 d S
O10 O 1.0000 0.1471(2) 0.7500 0.0571(9) Uani 1 2 d S
Re1 Re 0.737291(5) 0.524034(6) 0.635399(4) 0.01936(4) Uani 1 1 d .

loop_
_atom_site_aniso_label
_atom_site_aniso_U_11
_atom_site_aniso_U_22
_atom_site_aniso_U_33
_atom_site_aniso_U_23
_atom_site_aniso_U_13
_atom_site_aniso_U_12
C1 0.0280(13) 0.0254(13) 0.0252(13) -0.0024(10) 0.0045(10) -0.0025(10)
C2 0.0261(13) 0.0329(13) 0.0250(13) -0.0031(10) 0.0096(10) -0.0048(11)
C3 0.0278(13) 0.0412(16) 0.0219(12) -0.0091(11) 0.0103(10) -0.0127(12)
C4 0.0244(12) 0.0201(11) 0.0172(10) 0.0030(9) 0.0043(9) -0.0047(9)
C5 0.0237(12) 0.0207(11) 0.0222(11) 0.0016(9) 0.0015(9) -0.0051(9)
C6 0.0267(13) 0.0242(13) 0.0358(14) 0.0056(11) -0.0005(11) -0.0028(10)
C7 0.0380(15) 0.0209(12) 0.0454(17) 0.0069(12) 0.0005(13) 0.0000(11)
C8 0.0364(15) 0.0204(12) 0.0477(17) 0.0033(12) 0.0051(13) -0.0097(11)
C9 0.0285(13) 0.0251(13) 0.0331(14) 0.0009(10) 0.0072(11) -0.0082(10)
C10 0.0200(11) 0.0217(11) 0.0212(11) 0.0010(9) 0.0043(9) -0.0008(9)
C11 0.0286(13) 0.0269(13) 0.0231(12) -0.0026(10) 0.0039(10) -0.0091(10)
C12 0.0256(12) 0.0297(13) 0.0241(12) -0.0003(10) 0.0060(10) -0.0085(10)
C13 0.0235(12) 0.0179(11) 0.0237(12) 0.0018(9) 0.0103(9) 0.0016(9)
C14 0.0199(11) 0.0203(11) 0.0175(11) 0.0016(9) 0.0034(8) 0.0012(9)
C15 0.0253(12) 0.0165(10) 0.0179(11) 0.0014(9) 0.0056(9) 0.0013(9)
C16 0.0222(11) 0.0161(10) 0.0180(11) -0.0008(8) 0.0036(9) 0.0013(9)
C17 0.0235(11) 0.0186(11) 0.0176(11) -0.0009(9) 0.0028(9) 0.0000(9)
C18 0.0242(12) 0.0205(11) 0.0260(12) 0.0023(9) 0.0052(10) -0.0022(9)
C19 0.0329(13) 0.0157(11) 0.0259(12) 0.0016(9) 0.0100(10) -0.0005(10)
C20 0.0408(15) 0.0161(11) 0.0313(13) 0.0005(10) 0.0153(11) 0.0060(10)
C21 0.0333(13) 0.0209(12) 0.0283(13) 0.0015(10) 0.0172(11) 0.0038(10)
C22 0.141(6) 0.033(3) 0.049(3) 0.000 -0.065(4) 0.000
C23 0.247(8) 0.064(3) 0.076(3) -0.038(3) -0.092(4) 0.084(4)
C24 0.046(3) 0.050(3) 0.030(2) 0.000 -0.0043(18) 0.000
C25 0.068(2) 0.076(3) 0.0386(19) -0.0048(18) -0.0056(17) 0.023(2)
F1 0.0370(8) 0.0317(8) 0.0261(8) 0.0029(6) 0.0140(6) 0.0016(7)
F2 0.0280(8) 0.0278(8) 0.0475(10) -0.0042(7) 0.0087(7) -0.0097(6)
F3 0.0258(7) 0.0236(7) 0.0427(9) 0.0071(6) 0.0112(7) 0.0043(6)
N1 0.0235(10) 0.0201(10) 0.0217(10) 0.0011(8) 0.0055(8) -0.0050(8)
N2 0.0188(9) 0.0190(9) 0.0205(10) -0.0004(8) 0.0039(8) -0.0025(7)
N3 0.0209(10) 0.0178(9) 0.0206(10) 0.0009(7) 0.0068(8) 0.0000(7)
N4 0.0262(10) 0.0143(9) 0.0251(10) 0.0017(7) 0.0118(8) 0.0035(8)
N5 0.0365(12) 0.0180(10) 0.0409(13) 0.0045(9) 0.0151(10) 0.0020(9)
O1 0.0478(13) 0.0418(12) 0.0239(10) -0.0039(8) 0.0135(9) -0.0038(9)
O2 0.0244(10) 0.0533(13) 0.0379(11) -0.0049(10) 0.0091(8) -0.0096(9)
O3 0.0462(12) 0.0250(10) 0.0452(12) 0.0010(9) 0.0097(10) 0.0073(9)
O4 0.0211(8) 0.0206(8) 0.0223(8) -0.0007(7) 0.0026(7) -0.0042(6)
O5 0.0201(8) 0.0232(8) 0.0289(9) 0.0046(7) 0.0005(7) -0.0043(7)
O6 0.0261(9) 0.0203(8) 0.0283(9) 0.0019(7) 0.0113(7) 0.0057(7)
O7 0.0592(14) 0.0189(10) 0.0531(14) -0.0070(9) 0.0216(11) -0.0060(9)
O8 0.0564(13) 0.0257(10) 0.0448(12) 0.0092(9) 0.0279(10) 0.0027(9)
O9 0.060(2) 0.0285(16) 0.061(2) 0.000 -0.0306(17) 0.000
O10 0.058(2) 0.050(2) 0.055(2) 0.000 -0.0113(17) 0.000
Re1 0.01918(5) 0.02033(5) 0.01934(5) -0.00136(3) 0.00554(4) -0.00288(3)

loop_
_atom_type_symbol
_atom_type_description
_atom_type_scat_dispersion_real
_atom_type_scat_dispersion_imag
_atom_type_scat_source
C C 0.0033 0.0016 'International Tables Vol C Tables 4.2.6.8 and 6.1.1.4'
H H 0.0000 0.0000 'International Tables Vol C Tables 4.2.6.8 and 6.1.1.4'
N N 0.0061 0.0033 'International Tables Vol C Tables 4.2.6.8 and 6.1.1.4'
O O 0.0106 0.0060 'International Tables Vol C Tables 4.2.6.8 and 6.1.1.4'
F F 0.0171 0.0103 'International Tables Vol C Tables 4.2.6.8 and 6.1.1.4'
Re Re -1.0185 7.2310 'International Tables Vol C Tables 4.2.6.8 and 6.1.1.4'

loop_
_geom_angle_atom_site_label_1
_geom_angle_atom_site_label_2
_geom_angle_atom_site_label_3
_geom_angle
_geom_angle_site_symmetry_1
_geom_angle_site_symmetry_3
O1 C1 Re1 179.7(3) . .
O2 C2 Re1 178.9(3) . .
O3 C3 Re1 178.0(2) . .
O5 C4 O4 125.2(2) . .
O5 C4 C5 119.4(2) . .
O4 C4 C5 115.5(2) . .
N1 C5 C6 122.4(2) . .
N1 C5 C4 115.4(2) . .
C6 C5 C4 122.1(2) . .
C5 C6 C7 119.1(2) . .
C5 C6 H6 120.4 . .
C7 C6 H6 120.4 . .
C6 C7 C8 118.5(3) . .
C6 C7 H7 120.8 . .
C8 C7 H7 120.8 . .
C9 C8 C7 119.5(2) . .
C9 C8 H8 120.2 . .
C7 C8 H8 120.2 . .
N1 C9 C8 122.3(2) . .
N1 C9 H9 118.9 . .
C8 C9 H9 118.9 . .
N2 C10 N3 111.0(2) . .
N2 C10 H10 124.5 . .
N3 C10 H10 124.5 . .
C12 C11 N3 106.2(2) . .
C12 C11 H11 126.9 . .
N3 C11 H11 126.9 . .
C11 C12 N2 109.4(2) . .
C11 C12 H12 125.3 . .
N2 C12 H12 125.3 . .
N3 C13 C14 111.57(18) . .
N3 C13 H13A 109.3 . .
C14 C13 H13A 109.3 . .
N3 C13 H13B 109.3 . .
C14 C13 H13B 109.3 . .
H13A C13 H13B 108.0 . .
O6 C14 N4 125.5(2) . .
O6 C14 C13 122.8(2) . .
N4 C14 C13 111.68(19) . .
C21 C15 N4 124.6(2) . .
C21 C15 C16 119.4(2) . .
N4 C15 C16 116.0(2) . .
C17 C16 C15 121.1(2) . .
C17 C16 H16 119.5 . .
C15 C16 H16 119.5 . .
C16 C17 C19 118.4(2) . .
C16 C17 C18 118.3(2) . .
C19 C17 C18 123.3(2) . .
F3 C18 F1 105.81(19) . .
F3 C18 F2 106.90(19) . .
F1 C18 F2 107.24(19) . .
F3 C18 C17 111.54(19) . .
F1 C18 C17 112.5(2) . .
F2 C18 C17 112.5(2) . .
C20 C19 C17 121.4(2) . .
C20 C19 N5 117.1(2) . .
C17 C19 N5 121.4(2) . .
C19 C20 C21 120.0(2) . .
C19 C20 H20 120.0 . .
C21 C20 H20 120.0 . .
C20 C21 C15 119.5(2) . .
C20 C21 H21 120.2 . .
C15 C21 H21 120.2 . .
O9 C22 C23 120.4(3) . .
O9 C22 C23 120.4(3) . 2_656
C23 C22 C23 119.2(7) . 2_656
C22 C23 H23A 109.5 . .
C22 C23 H23B 109.5 . .
H23A C23 H23B 109.5 . .
C22 C23 H23C 109.5 . .
H23A C23 H23C 109.5 . .
H23B C23 H23C 109.5 . .
O10 C24 C25 121.6(2) . 2_756
O10 C24 C25 121.6(2) . .
C25 C24 C25 116.9(5) 2_756 .
C24 C25 H25A 109.5 . .
C24 C25 H25B 109.5 . .
H25A C25 H25B 109.5 . .
C24 C25 H25C 109.5 . .
H25A C25 H25C 109.5 . .
H25B C25 H25C 109.5 . .
C9 N1 C5 118.2(2) . .
C9 N1 Re1 127.11(17) . .
C5 N1 Re1 114.68(15) . .
C10 N2 C12 105.6(2) . .
C10 N2 Re1 127.80(16) . .
C12 N2 Re1 126.49(16) . .
C10 N3 C11 107.8(2) . .
C10 N3 C13 125.2(2) . .
C11 N3 C13 127.1(2) . .
C14 N4 C15 127.04(19) . .
C14 N4 H4A 116.5 . .
C15 N4 H4A 116.5 . .
O7 N5 O8 124.4(2) . .
O7 N5 C19 117.5(2) . .
O8 N5 C19 118.1(2) . .
C4 O4 Re1 118.94(15) . .
C2 Re1 C3 89.79(11) . .
C2 Re1 C1 88.41(11) . .
C3 Re1 C1 90.24(10) . .
C2 Re1 O4 175.05(9) . .
C3 Re1 O4 94.71(9) . .
C1 Re1 O4 93.60(9) . .
C2 Re1 N1 100.09(10) . .
C3 Re1 N1 169.25(9) . .
C1 Re1 N1 94.20(9) . .
O4 Re1 N1 75.26(7) . .
C2 Re1 N2 93.93(9) . .
C3 Re1 N2 92.73(9) . .
C1 Re1 N2 176.23(9) . .
O4 Re1 N2 83.84(7) . .
N1 Re1 N2 82.48(7) . .

loop_
_geom_bond_atom_site_label_1
_geom_bond_atom_site_label_2
_geom_bond_distance
_geom_bond_site_symmetry_2
C1 O1 1.152(3) .
C1 Re1 1.920(3) .
C2 O2 1.159(3) .
C2 Re1 1.898(3) .
C3 O3 1.172(3) .
C3 Re1 1.902(3) .
C4 O5 1.228(3) .
C4 O4 1.282(3) .
C4 C5 1.506(3) .
C5 N1 1.355(3) .
C5 C6 1.379(4) .
C6 C7 1.389(4) .
C6 H6 0.9500 .
C7 C8 1.389(4) .
C7 H7 0.9500 .
C8 C9 1.378(4) .
C8 H8 0.9500 .
C9 N1 1.347(3) .
C9 H9 0.9500 .
C10 N2 1.321(3) .
C10 N3 1.343(3) .
C10 H10 0.9500 .
C11 C12 1.355(3) .
C11 N3 1.367(3) .
C11 H11 0.9500 .
C12 N2 1.383(3) .
C12 H12 0.9500 .
C13 N3 1.453(3) .
C13 C14 1.528(3) .
C13 H13A 0.9900 .
C13 H13B 0.9900 .
C14 O6 1.215(3) .
C14 N4 1.361(3) .
C15 C21 1.395(3) .
C15 N4 1.403(3) .
C15 C16 1.404(3) .
C16 C17 1.377(3) .
C16 H16 0.9500 .
C17 C19 1.398(3) .
C17 C18 1.506(3) .
C18 F3 1.338(3) .
C18 F1 1.340(3) .
C18 F2 1.343(3) .
C19 C20 1.376(4) .
C19 N5 1.468(3) .
C20 C21 1.389(3) .
C20 H20 0.9500 .
C21 H21 0.9500 .
C22 O9 1.224(6) .
C22 C23 1.492(6) .
C22 C23 1.492(6) 2_656
C23 H23A 0.9800 .
C23 H23B 0.9800 .
C23 H23C 0.9800 .
C24 O10 1.203(6) .
C24 C25 1.494(4) 2_756
C24 C25 1.494(4) .
C25 H25A 0.9800 .
C25 H25B 0.9800 .
C25 H25C 0.9800 .
N1 Re1 2.185(2) .
N2 Re1 2.186(2) .
N4 H4A 0.8800 .
N5 O7 1.222(3) .
N5 O8 1.230(3) .
O4 Re1 2.1424(17) .

loop_
_geom_hbond_atom_site_label_D
_geom_hbond_atom_site_label_H
_geom_hbond_atom_site_label_A
_geom_hbond_distance_DH
_geom_hbond_distance_HA
_geom_hbond_distance_DA
_geom_hbond_angle_DHA
_geom_hbond_site_symmetry_A
N4 H4A O5 0.88 1.97 2.792(3) 155 2_656
C10 H10 O4 0.95 2.53 2.988(3) 110 .
C21 H21 O6 0.95 2.30 2.887(3) 120 .
C13 H13A O5 0.99 2.55 3.016(3) 109 2_656
C16 H16 O4 0.95 2.45 3.250(3) 141 2_656
C8 H8 O6 0.95 2.58 3.113(3) 116 4_656
C9 H9 O6 0.95 2.38 3.029(3) 125 4_656
